data_7025417
loop_
_publ_author_name
'Arii, Hidekazu'
'Takahashi, Makiko'
'Nanjo, Masato'
'Mochida, Kunio'

_publ_section_title
;
 Syntheses of mono- and dinuclear silylplatinum complexes bearing a
 diphosphino ligand via stepwise bond activation of unsymmetric disilanes.
;
_journal_issue 28
_journal_name_full 'Dalton transactions (Cambridge, England : 2003)'
_journal_page_first 6434
_journal_page_last 6440
_journal_paper_doi 10.1039/c000545b
_journal_volume 39
_journal_year 2010
_chemical_formula_sum 'C41 H44 P2 Pt Si2'
_chemical_formula_weight 849.97
_chemical_name_systematic
;
?
;
_space_group_IT_number 15
_symmetry_cell_setting monoclinic
_symmetry_space_group_name_Hall '-C 2yc'
_symmetry_space_group_name_H-M 'C 1 2/c 1'
_atom_sites_solution_hydrogens geom
_atom_sites_solution_primary direct
_atom_sites_solution_secondary difmap
_audit_creation_method SHELXL-97
_cell_angle_alpha 90.00
_cell_angle_beta 115.089(3)
_cell_angle_gamma 90.00
_cell_formula_units_Z 8
_cell_length_a 40.4880(14)
_cell_length_b 10.2430(6)
_cell_length_c 20.5200(11)
_cell_measurement_reflns_used 34652
_cell_measurement_temperature 120(2)
_cell_measurement_theta_max 27.94
_cell_measurement_theta_min 2.06
_cell_volume 7707.1(7)
_computing_cell_refinement 'HKL Scalepack'
_computing_data_collection 'DIP Image plate'
_computing_data_reduction 'maXus (Mackay et al., 1999)'
_computing_molecular_graphics 'Ortep (Johnson, 1976)'
_computing_structure_refinement 'SHELXL-97 (Sheldrick, 1997)'
_computing_structure_solution 'SHELXS-97 (Sheldrick, 1990)'
_diffrn_ambient_temperature 120(2)
_diffrn_measured_fraction_theta_full 0.954
_diffrn_measured_fraction_theta_max 0.954
_diffrn_measurement_device_type KappaCCD
_diffrn_measurement_method IP
_diffrn_radiation_monochromator graphite
_diffrn_radiation_source 'fine-focus sealed tube'
_diffrn_radiation_type MoK\a
_diffrn_radiation_wavelength 0.71073
_diffrn_reflns_av_R_equivalents 0.061
_diffrn_reflns_av_sigmaI/netI 0.0411
_diffrn_reflns_limit_h_max 53
_diffrn_reflns_limit_h_min 0
_diffrn_reflns_limit_k_max 13
_diffrn_reflns_limit_k_min 0
_diffrn_reflns_limit_l_max 24
_diffrn_reflns_limit_l_min -26
_diffrn_reflns_number 34652
_diffrn_reflns_theta_full 27.94
_diffrn_reflns_theta_max 27.94
_diffrn_reflns_theta_min 2.06
_exptl_absorpt_coefficient_mu 3.814
_exptl_absorpt_correction_type none
_exptl_crystal_colour colorless
_exptl_crystal_density_diffrn 1.465
_exptl_crystal_density_method 'not measured'
_exptl_crystal_description prism
_exptl_crystal_F_000 3408
_exptl_crystal_size_max 0.20
_exptl_crystal_size_mid 0.15
_exptl_crystal_size_min 0.15
_refine_diff_density_max 0.894
_refine_diff_density_min -2.173
_refine_diff_density_rms 0.156
_refine_ls_extinction_method none
_refine_ls_goodness_of_fit_ref 1.035
_refine_ls_hydrogen_treatment mixed
_refine_ls_matrix_type full
_refine_ls_number_parameters 418
_refine_ls_number_reflns 8848
_refine_ls_number_restraints 1
_refine_ls_restrained_S_all 1.035
_refine_ls_R_factor_all 0.0507
_refine_ls_R_factor_gt 0.0405
_refine_ls_shift/su_max 0.001
_refine_ls_shift/su_mean 0.000
_refine_ls_structure_factor_coef Fsqd
_refine_ls_weighting_details 'calc w=1/[\s^2^(Fo^2^)+(0.0642P)^2^+16.3700P] where P=(Fo^2^+2Fc^2^)/3'
_refine_ls_weighting_scheme calc
_refine_ls_wR_factor_gt 0.0967
_refine_ls_wR_factor_ref 0.1028
_reflns_number_gt 7518
_reflns_number_total 8848
_reflns_threshold_expression >2sigma(I)
_cod_data_source_file c000545b.txt
_cod_data_source_block complex3b
_cod_depositor_comments
;
The following automatic conversions were performed:

'_symmetry_cell_setting' value 'Monoclinic' changed to 'monoclinic'
according to /home/saulius/struct/CIF-dictionaries/cif_core.dic
dictionary named 'cif_core.dic' version 2.4.2 from 2011-04-26.

Automatic conversion script
Id: cif_fix_values 1891 2012-01-12 08:04:46Z andrius 
;
_cod_original_sg_symbol_H-M 'C 2/c '
_cod_database_code 7025417

loop_
_symmetry_equiv_pos_as_xyz
'x, y, z'
'-x, y, -z+1/2'
'x+1/2, y+1/2, z'
'-x+1/2, y+1/2, -z+1/2'
'-x, -y, -z'
'x, -y, z-1/2'
'-x+1/2, -y+1/2, -z'
'x+1/2, -y+1/2, z-1/2'

loop_
_atom_site_label
_atom_site_type_symbol
_atom_site_fract_x
_atom_site_fract_y
_atom_site_fract_z
_atom_site_U_iso_or_equiv
_atom_site_adp_type
_atom_site_occupancy
_atom_site_symmetry_multiplicity
_atom_site_calc_flag
_atom_site_refinement_flags
Pt1 Pt 0.119058(4) 0.178881(15) -0.047370(8) 0.01757(6) Uani 1 1 d .
P1 P 0.14190(3) 0.23023(12) -0.13147(6) 0.0197(2) Uani 1 1 d .
P2 P 0.11208(3) 0.40265(11) -0.04239(6) 0.0201(2) Uani 1 1 d .
Si1 Si 0.13600(3) -0.04341(12) -0.03235(6) 0.0204(2) Uani 1 1 d D
H1 H 0.1204(13) -0.120(4) 0.005(2) 0.025 Uiso 1 1 d D
Si2 Si 0.08683(3) 0.12072(13) 0.02308(7) 0.0221(2) Uani 1 1 d .
C1 C 0.15637(13) 0.4023(5) -0.1160(3) 0.0263(9) Uani 1 1 d .
H1A H 0.1789 0.4088 -0.0736 0.032 Uiso 1 1 d R
H1B H 0.1597 0.4346 -0.1567 0.032 Uiso 1 1 d R
C2 C 0.12711(13) 0.4833(5) -0.1058(3) 0.0261(9) Uani 1 1 d .
H2A H 0.1067 0.4936 -0.1517 0.031 Uiso 1 1 d R
H2B H 0.1371 0.5674 -0.0872 0.031 Uiso 1 1 d R
C3 C 0.18030(12) 0.1539(5) -0.1407(3) 0.0240(9) Uani 1 1 d .
C4 C 0.17844(14) 0.1094(5) -0.2067(3) 0.0314(11) Uani 1 1 d .
H4 H 0.1562 0.1192 -0.2495 0.038 Uiso 1 1 d R
C5 C 0.20884(16) 0.0511(6) -0.2100(3) 0.0422(13) Uani 1 1 d .
H5 H 0.2076 0.0220 -0.2555 0.051 Uiso 1 1 d R
C6 C 0.24077(16) 0.0350(6) -0.1482(4) 0.0488(15) Uani 1 1 d .
H6 H 0.2615 -0.0057 -0.1507 0.059 Uiso 1 1 d R
C7 C 0.24279(14) 0.0796(6) -0.0822(4) 0.0430(14) Uani 1 1 d .
H7 H 0.2649 0.0680 -0.0393 0.052 Uiso 1 1 d R
C8 C 0.21288(14) 0.1399(6) -0.0786(3) 0.0335(11) Uani 1 1 d .
H8 H 0.2145 0.1715 -0.0332 0.040 Uiso 1 1 d R
C9 C 0.10502(12) 0.2277(5) -0.2220(2) 0.0249(9) Uani 1 1 d .
C10 C 0.10280(16) 0.3145(6) -0.2757(3) 0.0376(13) Uani 1 1 d .
H10 H 0.1209 0.3814 -0.2652 0.045 Uiso 1 1 d R
C11 C 0.07438(17) 0.3046(7) -0.3445(3) 0.0470(16) Uani 1 1 d .
H11 H 0.0727 0.3651 -0.3815 0.056 Uiso 1 1 d R
C12 C 0.04820(17) 0.2085(7) -0.3598(3) 0.0496(16) Uani 1 1 d .
H12 H 0.0288 0.2022 -0.4073 0.060 Uiso 1 1 d R
C13 C 0.05004(17) 0.1220(7) -0.3072(3) 0.0483(15) Uani 1 1 d .
H13 H 0.0322 0.0538 -0.3179 0.058 Uiso 1 1 d R
C14 C 0.07821(14) 0.1317(5) -0.2379(3) 0.0339(11) Uani 1 1 d .
H14 H 0.0789 0.0729 -0.2009 0.041 Uiso 1 1 d R
C15 C 0.06676(12) 0.4723(5) -0.0709(2) 0.0245(9) Uani 1 1 d .
C16 C 0.05818(14) 0.5752(5) -0.0364(3) 0.0332(11) Uani 1 1 d .
H16 H 0.0772 0.6150 0.0048 0.040 Uiso 1 1 d R
C17 C 0.02242(15) 0.6201(6) -0.0616(3) 0.0369(12) Uani 1 1 d .
H17 H 0.0165 0.6908 -0.0377 0.044 Uiso 1 1 d R
C18 C -0.00480(14) 0.5630(6) -0.1210(3) 0.0386(13) Uani 1 1 d .
H18 H -0.0295 0.5928 -0.1375 0.046 Uiso 1 1 d R
C19 C 0.00323(14) 0.4624(6) -0.1567(3) 0.0377(12) Uani 1 1 d .
H19 H -0.0156 0.4254 -0.1993 0.045 Uiso 1 1 d R
C20 C 0.03902(13) 0.4158(5) -0.1309(3) 0.0298(10) Uani 1 1 d .
H20 H 0.0446 0.3437 -0.1544 0.036 Uiso 1 1 d R
C21 C 0.14028(12) 0.4729(4) 0.0455(2) 0.0227(9) Uani 1 1 d .
C22 C 0.15504(12) 0.3922(5) 0.1060(3) 0.0259(9) Uani 1 1 d .
H22 H 0.1513 0.2995 0.1009 0.031 Uiso 1 1 d R
C23 C 0.17532(13) 0.4446(5) 0.1736(3) 0.0301(10) Uani 1 1 d .
H23 H 0.1858 0.3883 0.2148 0.036 Uiso 1 1 d R
C24 C 0.18071(13) 0.5788(5) 0.1825(3) 0.0275(10) Uani 1 1 d .
H24 H 0.1942 0.6146 0.2297 0.033 Uiso 1 1 d R
C25 C 0.16630(14) 0.6598(5) 0.1226(3) 0.0296(10) Uani 1 1 d .
H25 H 0.1695 0.7527 0.1278 0.036 Uiso 1 1 d R
C26 C 0.14726(13) 0.6086(5) 0.0553(2) 0.0260(9) Uani 1 1 d .
H26 H 0.1385 0.6658 0.0144 0.031 Uiso 1 1 d R
C27 C 0.12522(13) -0.1427(4) -0.1171(2) 0.0244(9) Uani 1 1 d .
C28 C 0.09007(15) -0.1937(5) -0.1534(3) 0.0324(11) Uani 1 1 d .
H28 H 0.0727 -0.1816 -0.1334 0.039 Uiso 1 1 d R
C29 C 0.07951(17) -0.2613(6) -0.2179(3) 0.0416(13) Uani 1 1 d .
H29 H 0.0552 -0.2956 -0.2420 0.050 Uiso 1 1 d R
C30 C 0.10444(19) -0.2799(6) -0.2478(3) 0.0438(15) Uani 1 1 d .
H30 H 0.0972 -0.3263 -0.2924 0.053 Uiso 1 1 d R
C31 C 0.13939(18) -0.2308(6) -0.2124(3) 0.0406(13) Uani 1 1 d .
H31 H 0.1567 -0.2436 -0.2325 0.049 Uiso 1 1 d R
C32 C 0.15009(16) -0.1622(5) -0.1480(3) 0.0301(10) Uani 1 1 d .
H32 H 0.1744 -0.1283 -0.1246 0.036 Uiso 1 1 d R
C33 C 0.18669(12) -0.0570(5) 0.0290(2) 0.0257(9) Uani 1 1 d .
C34 C 0.20786(14) -0.1663(5) 0.0307(3) 0.0298(10) Uani 1 1 d .
H34 H 0.1968 -0.2385 -0.0009 0.036 Uiso 1 1 d R
C35 C 0.24504(15) -0.1738(6) 0.0771(3) 0.0361(12) Uani 1 1 d .
H35 H 0.2589 -0.2502 0.0776 0.043 Uiso 1 1 d R
C36 C 0.26156(14) -0.0703(6) 0.1225(3) 0.0388(13) Uani 1 1 d .
H36 H 0.2870 -0.0740 0.1549 0.047 Uiso 1 1 d R
C37 C 0.24152(15) 0.0395(6) 0.1225(3) 0.0427(13) Uani 1 1 d .
H37 H 0.2534 0.1116 0.1535 0.051 Uiso 1 1 d R
C38 C 0.20431(14) 0.0452(5) 0.0763(3) 0.0329(11) Uani 1 1 d .
H38 H 0.1908 0.1215 0.0775 0.039 Uiso 1 1 d R
C39 C 0.06242(14) 0.2575(5) 0.0469(3) 0.0300(10) Uani 1 1 d .
H39A H 0.0505 0.2232 0.0750 0.036 Uiso 1 1 d R
H39B H 0.0446 0.2957 0.0036 0.036 Uiso 1 1 d R
H39C H 0.0797 0.3229 0.0742 0.036 Uiso 1 1 d R
C40 C 0.04757(12) 0.0056(5) -0.0289(3) 0.0321(11) Uani 1 1 d .
H40A H 0.0350 -0.0165 0.0001 0.038 Uiso 1 1 d R
H40B H 0.0569 -0.0723 -0.0409 0.038 Uiso 1 1 d R
H40C H 0.0310 0.0477 -0.0722 0.038 Uiso 1 1 d R
C41 C 0.11576(14) 0.0441(5) 0.1134(2) 0.0292(10) Uani 1 1 d .
H41A H 0.1008 0.0240 0.1379 0.035 Uiso 1 1 d R
H41B H 0.1346 0.1039 0.1419 0.035 Uiso 1 1 d R
H41C H 0.1266 -0.0347 0.1061 0.035 Uiso 1 1 d R

loop_
_atom_site_aniso_label
_atom_site_aniso_U_11
_atom_site_aniso_U_22
_atom_site_aniso_U_33
_atom_site_aniso_U_23
_atom_site_aniso_U_13
_atom_site_aniso_U_12
Pt1 0.01858(9) 0.01662(9) 0.01840(9) 0.00060(6) 0.00870(6) 0.00252(6)
P1 0.0197(5) 0.0216(5) 0.0195(5) 0.0003(4) 0.0100(4) 0.0009(4)
P2 0.0238(5) 0.0169(5) 0.0208(5) 0.0016(4) 0.0107(4) 0.0042(4)
Si1 0.0218(5) 0.0182(5) 0.0211(6) 0.0005(4) 0.0089(4) 0.0034(5)
Si2 0.0225(6) 0.0239(6) 0.0226(6) 0.0029(5) 0.0123(5) 0.0025(5)
C1 0.028(2) 0.021(2) 0.033(3) 0.0025(18) 0.0162(19) 0.0015(19)
C2 0.032(2) 0.021(2) 0.029(2) 0.0003(17) 0.0154(19) 0.0046(18)
C3 0.021(2) 0.025(2) 0.028(2) 0.0025(17) 0.0127(17) 0.0039(18)
C4 0.032(2) 0.036(3) 0.030(3) 0.000(2) 0.017(2) 0.007(2)
C5 0.041(3) 0.047(3) 0.052(3) 0.000(3) 0.032(3) 0.011(3)
C6 0.039(3) 0.043(3) 0.079(5) 0.004(3) 0.039(3) 0.010(3)
C7 0.024(2) 0.042(3) 0.060(4) 0.001(3) 0.015(2) 0.007(2)
C8 0.027(2) 0.039(3) 0.032(3) -0.001(2) 0.011(2) 0.002(2)
C9 0.024(2) 0.029(2) 0.021(2) -0.0018(18) 0.0101(17) 0.0051(19)
C10 0.034(3) 0.050(4) 0.033(3) 0.011(2) 0.019(2) 0.004(2)
C11 0.045(3) 0.069(4) 0.026(3) 0.017(3) 0.014(2) 0.016(3)
C12 0.039(3) 0.068(4) 0.027(3) -0.003(3) 0.001(2) 0.013(3)
C13 0.043(3) 0.045(4) 0.038(3) -0.009(3) 0.000(2) 0.001(3)
C14 0.029(2) 0.033(3) 0.032(3) -0.001(2) 0.005(2) 0.002(2)
C15 0.030(2) 0.023(2) 0.022(2) 0.0037(17) 0.0134(17) 0.0045(19)
C16 0.030(2) 0.037(3) 0.034(3) -0.003(2) 0.014(2) 0.006(2)
C17 0.034(3) 0.034(3) 0.044(3) -0.005(2) 0.018(2) 0.015(2)
C18 0.030(2) 0.049(3) 0.035(3) 0.008(2) 0.012(2) 0.014(2)
C19 0.029(2) 0.052(3) 0.027(3) -0.003(2) 0.006(2) 0.007(2)
C20 0.026(2) 0.033(3) 0.026(2) -0.0013(19) 0.0062(18) 0.008(2)
C21 0.026(2) 0.020(2) 0.024(2) -0.0011(17) 0.0120(17) 0.0040(18)
C22 0.028(2) 0.022(2) 0.029(2) -0.0019(18) 0.0134(18) -0.0019(19)
C23 0.033(2) 0.035(3) 0.022(2) 0.0025(19) 0.0113(19) -0.001(2)
C24 0.025(2) 0.032(3) 0.025(2) -0.0053(18) 0.0103(18) -0.0031(19)
C25 0.031(2) 0.023(2) 0.032(3) -0.0047(19) 0.010(2) -0.0002(19)
C26 0.030(2) 0.025(2) 0.022(2) 0.0020(17) 0.0099(18) 0.0039(19)
C27 0.028(2) 0.016(2) 0.022(2) 0.0004(16) 0.0040(17) 0.0081(17)
C28 0.033(3) 0.024(2) 0.031(3) 0.0005(19) 0.004(2) 0.005(2)
C29 0.052(3) 0.032(3) 0.027(3) -0.005(2) 0.003(2) 0.000(3)
C30 0.069(4) 0.028(3) 0.024(3) 0.001(2) 0.009(3) 0.009(3)
C31 0.066(4) 0.031(3) 0.032(3) 0.003(2) 0.028(3) 0.013(3)
C32 0.042(3) 0.023(2) 0.029(2) 0.0022(18) 0.018(2) 0.005(2)
C33 0.026(2) 0.029(2) 0.023(2) 0.0018(17) 0.0102(17) 0.0021(19)
C34 0.030(2) 0.028(3) 0.033(3) 0.0046(19) 0.014(2) 0.005(2)
C35 0.029(3) 0.041(3) 0.044(3) 0.010(2) 0.021(2) 0.010(2)
C36 0.027(2) 0.050(4) 0.032(3) 0.012(2) 0.006(2) 0.000(2)
C37 0.031(3) 0.050(3) 0.031(3) -0.002(2) -0.002(2) -0.002(3)
C38 0.033(2) 0.032(3) 0.026(2) 0.000(2) 0.0056(19) 0.007(2)
C39 0.034(2) 0.032(3) 0.033(3) 0.008(2) 0.022(2) 0.009(2)
C40 0.0172(19) 0.037(3) 0.045(3) -0.002(2) 0.0156(19) -0.003(2)
C41 0.038(3) 0.027(2) 0.026(2) 0.0037(19) 0.0168(19) 0.000(2)

loop_
_atom_type_symbol
_atom_type_description
_atom_type_scat_dispersion_real
_atom_type_scat_dispersion_imag
_atom_type_scat_source
C C 0.0033 0.0016 'International Tables Vol C Tables 4.2.6.8 and 6.1.1.4'
H H 0.0000 0.0000 'International Tables Vol C Tables 4.2.6.8 and 6.1.1.4'
P P 0.1023 0.0942 'International Tables Vol C Tables 4.2.6.8 and 6.1.1.4'
Pt Pt -1.7033 8.3905 'International Tables Vol C Tables 4.2.6.8 and 6.1.1.4'
Si Si 0.0817 0.0704 'International Tables Vol C Tables 4.2.6.8 and 6.1.1.4'

loop_
_geom_angle_atom_site_label_1
_geom_angle_atom_site_label_2
_geom_angle_atom_site_label_3
_geom_angle
P2 Pt1 P1 84.48(4)
P2 Pt1 Si1 169.33(4)
P1 Pt1 Si1 97.44(4)
P2 Pt1 Si2 96.41(4)
P1 Pt1 Si2 171.13(4)
Si1 Pt1 Si2 83.33(4)
C3 P1 C9 104.7(2)
C3 P1 C1 101.9(2)
C9 P1 C1 104.6(2)
C3 P1 Pt1 127.09(16)
C9 P1 Pt1 109.85(15)
C1 P1 Pt1 106.51(15)
C15 P2 C21 106.6(2)
C15 P2 C2 100.8(2)
C21 P2 C2 105.4(2)
C15 P2 Pt1 119.93(16)
C21 P2 Pt1 113.38(15)
C2 P2 Pt1 109.15(15)
C27 Si1 C33 109.3(2)
C27 Si1 Pt1 117.11(14)
C33 Si1 Pt1 109.20(16)
C27 Si1 H1 102(2)
C33 Si1 H1 102(2)
Pt1 Si1 H1 116(2)
C41 Si2 C39 103.2(2)
C41 Si2 C40 108.4(2)
C39 Si2 C40 101.5(2)
C41 Si2 Pt1 115.10(16)
C39 Si2 Pt1 116.68(16)
C40 Si2 Pt1 110.83(16)
C2 C1 P1 109.5(3)
C2 C1 H1A 109.5
P1 C1 H1A 109.5
C2 C1 H1B 109.5
P1 C1 H1B 109.3
H1A C1 H1B 109.5
C1 C2 P2 111.0(3)
C1 C2 H2A 108.8
P2 C2 H2A 109.6
C1 C2 H2B 108.7
P2 C2 H2B 109.2
H2A C2 H2B 109.5
C4 C3 C8 119.4(4)
C4 C3 P1 122.9(4)
C8 C3 P1 117.7(4)
C5 C4 C3 120.0(5)
C5 C4 H4 120.3
C3 C4 H4 119.7
C6 C5 C4 120.4(5)
C6 C5 H5 119.8
C4 C5 H5 119.8
C5 C6 C7 119.8(5)
C5 C6 H6 120.1
C7 C6 H6 120.1
C8 C7 C6 120.2(5)
C8 C7 H7 120.1
C6 C7 H7 119.7
C7 C8 C3 120.2(5)
C7 C8 H8 119.8
C3 C8 H8 120.0
C10 C9 C14 118.9(5)
C10 C9 P1 123.3(4)
C14 C9 P1 117.8(4)
C9 C10 C11 120.3(6)
C9 C10 H10 119.6
C11 C10 H10 120.1
C12 C11 C10 120.3(6)
C12 C11 H11 119.4
C10 C11 H11 120.3
C13 C12 C11 120.0(5)
C13 C12 H12 120.2
C11 C12 H12 119.8
C12 C13 C14 120.1(6)
C12 C13 H13 120.3
C14 C13 H13 119.6
C9 C14 C13 120.3(5)
C9 C14 H14 120.0
C13 C14 H14 119.7
C20 C15 C16 118.8(4)
C20 C15 P2 116.5(3)
C16 C15 P2 124.6(4)
C17 C16 C15 120.3(5)
C17 C16 H16 120.4
C15 C16 H16 119.3
C18 C17 C16 120.2(5)
C18 C17 H17 119.5
C16 C17 H17 120.2
C17 C18 C19 120.4(5)
C17 C18 H18 120.0
C19 C18 H18 119.6
C18 C19 C20 119.5(5)
C18 C19 H19 120.2
C20 C19 H19 120.3
C15 C20 C19 120.7(5)
C15 C20 H20 119.4
C19 C20 H20 119.9
C22 C21 C26 118.1(4)
C22 C21 P2 119.8(3)
C26 C21 P2 122.1(3)
C23 C22 C21 120.5(5)
C23 C22 H22 119.4
C21 C22 H22 120.0
C22 C23 C24 120.5(5)
C22 C23 H23 120.0
C24 C23 H23 119.5
C25 C24 C23 119.3(4)
C25 C24 H24 120.7
C23 C24 H24 120.0
C26 C25 C24 120.6(5)
C26 C25 H25 119.0
C24 C25 H25 120.4
C25 C26 C21 120.9(4)
C25 C26 H26 119.3
C21 C26 H26 119.8
C28 C27 C32 117.8(5)
C28 C27 Si1 118.3(4)
C32 C27 Si1 123.8(4)
C29 C28 C27 121.7(6)
C29 C28 H28 119.1
C27 C28 H28 119.2
C28 C29 C30 119.8(6)
C28 C29 H29 120.4
C30 C29 H29 119.7
C31 C30 C29 119.2(5)
C31 C30 H30 120.8
C29 C30 H30 120.0
C30 C31 C32 121.3(6)
C30 C31 H31 119.6
C32 C31 H31 119.1
C31 C32 C27 120.2(5)
C31 C32 H32 119.8
C27 C32 H32 120.0
C38 C33 C34 117.0(4)
C38 C33 Si1 119.6(4)
C34 C33 Si1 123.5(4)
C35 C34 C33 122.1(5)
C35 C34 H34 118.5
C33 C34 H34 119.5
C36 C35 C34 119.3(5)
C36 C35 H35 120.4
C34 C35 H35 120.4
C35 C36 C37 120.4(5)
C35 C36 H36 120.4
C37 C36 H36 119.2
C36 C37 C38 119.7(5)
C36 C37 H37 119.6
C38 C37 H37 120.7
C33 C38 C37 121.6(5)
C33 C38 H38 119.9
C37 C38 H38 118.5
Si2 C39 H39A 109.5
Si2 C39 H39B 109.4
H39A C39 H39B 109.5
Si2 C39 H39C 109.5
H39A C39 H39C 109.5
H39B C39 H39C 109.5
Si2 C40 H40A 109.7
Si2 C40 H40B 109.4
H40A C40 H40B 109.5
Si2 C40 H40C 109.3
H40A C40 H40C 109.5
H40B C40 H40C 109.5
Si2 C41 H41A 109.6
Si2 C41 H41B 109.5
H41A C41 H41B 109.5
Si2 C41 H41C 109.3
H41A C41 H41C 109.5
H41B C41 H41C 109.5

loop_
_geom_bond_atom_site_label_1
_geom_bond_atom_site_label_2
_geom_bond_distance
Pt1 P2 2.3170(12)
Pt1 P1 2.3375(11)
Pt1 Si1 2.3602(12)
Pt1 Si2 2.3973(12)
P1 C3 1.820(5)
P1 C9 1.825(5)
P1 C1 1.842(5)
P2 C15 1.819(5)
P2 C21 1.824(5)
P2 C2 1.849(5)
Si1 C27 1.899(5)
Si1 C33 1.904(5)
Si1 H1 1.419(19)
Si2 C41 1.892(5)
Si2 C39 1.895(5)
Si2 C40 1.901(5)
C1 C2 1.530(6)
C1 H1A 0.9599
C1 H1B 0.9599
C2 H2A 0.9599
C2 H2B 0.9600
C3 C4 1.400(7)
C3 C8 1.400(7)
C4 C5 1.395(7)
C4 H4 0.9600
C5 C6 1.385(9)
C5 H5 0.9601
C6 C7 1.399(9)
C6 H6 0.9597
C7 C8 1.389(7)
C7 H7 0.9600
C8 H8 0.9600
C9 C10 1.388(7)
C9 C14 1.397(7)
C10 C11 1.397(8)
C10 H10 0.9601
C11 C12 1.382(10)
C11 H11 0.9601
C12 C13 1.374(9)
C12 H12 0.9599
C13 C14 1.400(7)
C13 H13 0.9601
C14 H14 0.9599
C15 C20 1.393(6)
C15 C16 1.393(7)
C16 C17 1.393(7)
C16 H16 0.9601
C17 C18 1.379(8)
C17 H17 0.9600
C18 C19 1.382(8)
C18 H18 0.9601
C19 C20 1.399(7)
C19 H19 0.9599
C20 H20 0.9600
C21 C22 1.397(6)
C21 C26 1.415(6)
C22 C23 1.386(7)
C22 H22 0.9600
C23 C24 1.392(7)
C23 H23 0.9600
C24 C25 1.389(7)
C24 H24 0.9600
C25 C26 1.369(7)
C25 H25 0.9600
C26 H26 0.9600
C27 C28 1.398(7)
C27 C32 1.413(7)
C28 C29 1.392(7)
C28 H28 0.9599
C29 C30 1.398(9)
C29 H29 0.9599
C30 C31 1.383(9)
C30 H30 0.9600
C31 C32 1.393(7)
C31 H31 0.9603
C32 H32 0.9600
C33 C38 1.400(7)
C33 C34 1.401(7)
C34 C35 1.401(7)
C34 H34 0.9600
C35 C36 1.382(8)
C35 H35 0.9601
C36 C37 1.387(8)
C36 H36 0.9601
C37 C38 1.400(7)
C37 H37 0.9601
C38 H38 0.9595
C39 H39A 0.9601
C39 H39B 0.9600
C39 H39C 0.9599
C40 H40A 0.9600
C40 H40B 0.9601
C40 H40C 0.9599
C41 H41A 0.9602
C41 H41B 0.9599
C41 H41C 0.9599
